data_1532286
loop_
_publ_author_name
'Slater, P.R.'
'Gover, R.K.B.'

_publ_section_title
;
 Synthesis and structure of the perovskite oxide carbonate Ba4 Sc Cu2 O7-x
 (C O3)y (x = 0.3, y = 0.9): a new example of ordering in the small cation
 sites
;
_journal_name_full 'Materials Research Bulletin'
_journal_page_first 485
_journal_page_last 493
_journal_volume 37
_journal_year 2002
_chemical_formula_sum 'C0.96 Ba4 Cu2 O9.52 Sc'
_chemical_name_systematic 'Ba4 Sc Cu2 O6.64 (C O3)0.96'
_space_group_IT_number 123
_symmetry_space_group_name_Hall '-P 4 2'
_symmetry_space_group_name_H-M 'P 4/m m m'
_cell_angle_alpha 90
_cell_angle_beta 90
_cell_angle_gamma 90
_cell_formula_units_Z 1
_cell_length_a 7.9935
_cell_length_b 7.9935
_cell_length_c 4.1121
_cell_volume 262.747
_citation_journal_id_ASTM MRBUAC
_cod_data_source_file Slater_MRBUAC_2002_785.cif
_cod_data_source_block C0.96Ba4Cu2O9.52Sc1
_cod_original_cell_volume 262.7469
_cod_original_formula_sum 'C0.96 Ba4 Cu2 O9.52 Sc1'
_cod_database_code 1532286

loop_
_symmetry_equiv_pos_as_xyz
x,y,z
-y,x,z
-x,-y,z
y,-x,z
x,-y,-z
y,x,-z
-x,y,-z
-y,-x,-z
-x,-y,-z
y,-x,-z
x,y,-z
-y,x,-z
-x,y,z
-y,-x,z
x,-y,z
y,x,z

loop_
_atom_site_label
_atom_site_type_symbol
_atom_site_fract_x
_atom_site_fract_y
_atom_site_fract_z
_atom_site_occupancy
_atom_site_U_iso_or_equiv
O5 O-2 0.5 0.5 0.36 0.29 0.0
Sc1 Sc+3 0 0 0 1 0.0
Ba1 Ba+2 0.2427 0.2427 0.49 0.5 0.0
Cu1 Cu+2 0 0.5 0 1 0.0
C1 C+4 0.5 0.5 0 0.96 0.0
O3 O-2 0.5 0 0.5 0.93 0.0
O4 O-2 0.3166 0.5 0 0.52 0.0
O2 O-2 0 0 0.5 1 0.0
O1 O-2 0 0.2652 0 1 0.0
